data_2002618
loop_
_publ_author_name
'Kluever, E'
'Mueller-Buschbaum, Hk'

_publ_section_title
;
Ueber eine neu entdeckte Dimorphie an Ba Co Er2 O5
;
_journal_name_full
;
Zeitschrift fuer Anorganische und Allgemeine Chemie
;
_journal_page_first 421
_journal_page_last 423
_journal_paper_doi 10.1002/zaac.19936190230
_journal_volume 619
_journal_year 1993
_chemical_formula_structural 'Ba Co Er2 O5'
_chemical_formula_sum 'Ba Co Er2 O5'
_chemical_name_systematic 'Barium cobalt dierbium oxide'
_space_group_IT_number 62
_symmetry_cell_setting orthorhombic
_symmetry_Int_Tables_number 62
_symmetry_space_group_name_Hall '-P 2ac 2n'
_symmetry_space_group_name_H-M 'P n m a'
_cell_angle_alpha 90
_cell_angle_beta 90
_cell_angle_gamma 90
_cell_formula_units_Z 4
_cell_length_a 12.2787(85)
_cell_length_b 5.6826(32)
_cell_length_c 7.0344(32)
_cell_volume 490.8
_refine_ls_R_factor_all 0.056
_cod_database_code 2002618

loop_
_symmetry_equiv_pos_as_xyz
x,y,z
1/2+x,1/2-y,1/2-z
-x,1/2+y,-z
1/2-x,-y,1/2+z
-x,-y,-z
1/2-x,1/2+y,1/2+z
x,1/2-y,z
1/2+x,y,1/2-z

loop_
_atom_site_label
_atom_site_type_symbol
_atom_site_symmetry_multiplicity
_atom_site_Wyckoff_symbol
_atom_site_fract_x
_atom_site_fract_y
_atom_site_fract_z
_atom_site_occupancy
_atom_site_attached_hydrogens
_atom_site_calc_flag
Er1 Er3+ 4 c 0.2912(1) 0.25 0.1206(2) 1. 0 d
Er2 Er3+ 4 c 0.0742(1) 0.25 0.3989(2) 1. 0 d
Ba1 Ba2+ 4 c 0.9013(1) 0.25 0.9239(3) 1. 0 d
Co1 Co2+ 4 c 0.6534(3) 0.25 0.6955(6) 1. 0 d
O1 O2- 8 d 0.434(1) 0.995(2) 0.169(2) 1. 0 d
O2 O2- 8 d 0.225(1) 0.499(3) 0.362(2) 1. 0 d
O3 O2- 4 c 0.103(2) 0.25 0.072(3) 1. 0 d

loop_
_atom_type_symbol
_atom_type_oxidation_number
Er3+ 3.000
Ba2+ 2.000
Co2+ 2.000
O2- -2.000
